data_2242011
loop_
_publ_author_name
'Zirakzadeh, Afrooz'
'St\"oger, Berthold'
'Kirchner, Karl'

_publ_section_title
;
 Crystal structure of
 bis{(<i>S</i>)-1-[2-(diphenylphosphanyl)ferrocenyl]-(<i>R</i>)-ethyl}ammonium
 bromide dichloromethane monosolvate
;
_journal_issue 2
_journal_name_full 'Acta Crystallographica Section E'
_journal_page_first 152
_journal_page_last 154
_journal_paper_doi 10.1107/S2056989016020417
_journal_volume 73
_journal_year 2017
_chemical_formula_iupac '[Fe2 (C5 H5)2 (C38 H36 N P2)] Br, C H2 Cl2'
_chemical_formula_moiety 'C48 H46 Fe2 N P2 +, Br -, C H2 Cl2'
_chemical_formula_sum 'C49 H48 Br Cl2 Fe2 N P2'
_chemical_formula_weight 975.33
_chemical_name_systematic
;Bis{(<i>S</i>)-1-[2-(diphenylphosphanyl)ferrocenyl]-(<i>R</i>)-ethyl}ammonium
bromide dichloromethane monosolvate
;
_space_group_crystal_system tetragonal
_space_group_IT_number 78
_space_group_name_Hall 'P 4cw'
_space_group_name_H-M_alt 'P 43'
_symmetry_space_group_name_Hall 'P 4cw'
_symmetry_space_group_name_H-M 'P 43'
_atom_sites_solution_hydrogens mixed
_audit_creation_method SHELXL-2014/7
_cell_angle_alpha 90
_cell_angle_beta 90
_cell_angle_gamma 90
_cell_formula_units_Z 4
_cell_length_a 11.2463(7)
_cell_length_b 11.2463(7)
_cell_length_c 33.938(2)
_cell_measurement_reflns_used 9938
_cell_measurement_temperature 100(2)
_cell_measurement_theta_max 29.64
_cell_measurement_theta_min 2.17
_cell_volume 4292.5(5)
_computing_cell_refinement
;
SAINT-Plus (Bruker, 2015)
;
_computing_data_collection
;
APEX2 (Bruker, 2015)
;
_computing_data_reduction
;
SAINT-Plus (Bruker, 2015)
;
_computing_molecular_graphics
;
Mercury (Macrae <i>et al.</i>,  2006)
;
_computing_publication_material
;
publCIF (Westrip, 2010)
;
_computing_structure_refinement
;
SHELXL2014 (Sheldrick, 2015b)
;
_computing_structure_solution
;
SHELXT (Sheldrick, 2015a)
;
_diffrn_ambient_temperature 100(2)
_diffrn_measured_fraction_theta_full 1.000
_diffrn_measured_fraction_theta_max 1.000
_diffrn_measurement_device 'four-circle diffractometer'
_diffrn_measurement_device_type 'Bruker Kappa APEXII CCD'
_diffrn_measurement_method '\w- and \f-scans'
_diffrn_radiation_type MoK\a
_diffrn_radiation_wavelength 0.71073
_diffrn_reflns_av_R_equivalents 0.0427
_diffrn_reflns_limit_h_max 15
_diffrn_reflns_limit_h_min -15
_diffrn_reflns_limit_k_max 15
_diffrn_reflns_limit_k_min -11
_diffrn_reflns_limit_l_max 47
_diffrn_reflns_limit_l_min -47
_diffrn_reflns_number 42331
_diffrn_reflns_theta_full 30.012
_diffrn_reflns_theta_max 30.012
_diffrn_reflns_theta_min 2.172
_exptl_absorpt_coefficient_mu 1.842
_exptl_absorpt_correction_T_max 0.7460
_exptl_absorpt_correction_T_min 0.5895
_exptl_absorpt_correction_type multi-scan
_exptl_absorpt_process_details
;
(<i>SADABS</i>; Bruker, 2015)
;
_exptl_crystal_colour 'translucent yellow'
_exptl_crystal_density_diffrn 1.509
_exptl_crystal_description tabular
_exptl_crystal_F_000 2000
_exptl_crystal_size_max 0.350
_exptl_crystal_size_mid 0.170
_exptl_crystal_size_min 0.110
_refine_diff_density_max 0.852
_refine_diff_density_min -0.411
_refine_ls_abs_structure_details
;
Flack <i>x</i> determined using 4530 quotients
[(<i>I</i>^+^)-(<i>I</i>^-^)]/[(<i>I</i>^+^)+(<i>I</i>^-^)]
(Parsons <i>et al.</i>,  2013)
;
_refine_ls_abs_structure_Flack 0.002(3)
_refine_ls_extinction_method none
_refine_ls_goodness_of_fit_ref 0.981
_refine_ls_hydrogen_treatment mixed
_refine_ls_matrix_type full
_refine_ls_number_parameters 524
_refine_ls_number_reflns 12559
_refine_ls_number_restraints 1
_refine_ls_restrained_S_all 0.981
_refine_ls_R_factor_all 0.0433
_refine_ls_R_factor_gt 0.0324
_refine_ls_shift/su_max 0.003
_refine_ls_shift/su_mean 0.000
_refine_ls_structure_factor_coef Fsqd
_refine_ls_weighting_details 'w=1/[\s^2^(Fo^2^)+(0.0078P)^2^] where P=(Fo^2^+2Fc^2^)/3'
_refine_ls_weighting_scheme calc
_refine_ls_wR_factor_gt 0.0597
_refine_ls_wR_factor_ref 0.0625
_reflns_number_gt 10851
_reflns_number_total 12559
_reflns_threshold_expression 'I > 2\s(I)'
_cod_data_source_file pk2595sup1.cif
_cod_data_source_block I
_cod_original_cell_volume 4292.5(6)
_cod_database_code 2242011
_shelx_space_group_comment
;
The symmetry employed for this shelxl refinement is uniquely defined
by the following loop, which should always be used as a source of
symmetry information in preference to the above space-group names.
They are only intended as comments.
;
_shelx_estimated_absorpt_t_min 0.565
_shelx_estimated_absorpt_t_max 0.823

loop_
_space_group_symop_operation_xyz
'x, y, z'
'-x, -y, z+1/2'
'-y, x, z+3/4'
'y, -x, z+1/4'

loop_
_atom_site_type_symbol
_atom_site_label
_atom_site_fract_x
_atom_site_fract_y
_atom_site_fract_z
_atom_site_U_iso_or_equiv
_atom_site_adp_type
_atom_site_calc_flag
_atom_site_occupancy
C C1 -0.0686(3) 0.4072(3) 0.58926(11) 0.0220(7) Uani d 1
H H1A -0.1299 0.4497 0.5743 0.033 Uiso calc 1
H H1B -0.0781 0.4241 0.6174 0.033 Uiso calc 1
H H1C -0.0766 0.3215 0.5847 0.033 Uiso calc 1
C C2 0.0537(3) 0.4481(3) 0.57579(9) 0.0137(6) Uani d 1
H H2 0.0604 0.4342 0.5468 0.016 Uiso calc 1
C C3 0.1551(3) 0.3877(3) 0.59565(9) 0.0132(6) Uani d 1
C C4 0.2741(3) 0.3804(3) 0.57985(8) 0.0123(6) Uani d 1
C C5 0.3460(3) 0.3215(3) 0.60882(9) 0.0141(6) Uani d 1
H H5 0.4322 0.3014 0.6060 0.017 Uiso calc 1
C C6 0.2736(3) 0.2951(3) 0.64204(9) 0.0164(7) Uani d 1
H H6 0.3003 0.2527 0.6664 0.020 Uiso calc 1
C C7 0.1568(3) 0.3361(3) 0.63457(8) 0.0149(6) Uani d 1
H H7 0.0872 0.3285 0.6527 0.018 Uiso calc 1
C C8 0.0747(3) 0.1189(3) 0.56528(10) 0.0215(7) Uani d 1
H H8 -0.0063 0.1489 0.5582 0.026 Uiso calc 1
C C9 0.1767(3) 0.1237(3) 0.54086(9) 0.0211(7) Uani d 1
H H9 0.1804 0.1572 0.5136 0.025 Uiso calc 1
C C10 0.2732(3) 0.0718(3) 0.56207(9) 0.0193(7) Uani d 1
H H10 0.3566 0.0627 0.5523 0.023 Uiso calc 1
C C11 0.2304(3) 0.0365(3) 0.59963(9) 0.0195(7) Uani d 1
H H11 0.2781 -0.0022 0.6209 0.023 Uiso calc 1
C C12 0.1073(3) 0.0660(3) 0.60168(9) 0.0200(7) Uani d 1
H H12 0.0533 0.0512 0.6246 0.024 Uiso calc 1
C C13 0.4461(3) 0.3477(3) 0.51945(8) 0.0142(6) Uani d 1
C C14 0.5614(3) 0.3743(3) 0.53203(9) 0.0160(6) Uani d 1
H H14 0.5745 0.4395 0.5493 0.019 Uiso calc 1
C C15 0.6571(3) 0.3055(3) 0.51942(9) 0.0194(7) Uani d 1
H H15 0.7355 0.3255 0.5275 0.023 Uiso calc 1
C C16 0.6386(3) 0.2085(3) 0.49530(9) 0.0215(7) Uani d 1
H H16 0.7042 0.1612 0.4872 0.026 Uiso calc 1
C C17 0.5253(3) 0.1799(3) 0.48301(9) 0.0225(8) Uani d 1
H H17 0.5125 0.1126 0.4666 0.027 Uiso calc 1
C C18 0.4297(3) 0.2499(3) 0.49472(9) 0.0185(7) Uani d 1
H H18 0.3520 0.2308 0.4857 0.022 Uiso calc 1
C C19 0.3763(3) 0.5819(3) 0.54381(9) 0.0149(6) Uani d 1
C C20 0.4276(3) 0.6117(3) 0.57988(9) 0.0210(7) Uani d 1
H H20 0.4306 0.5540 0.6003 0.025 Uiso calc 1
C C21 0.4743(3) 0.7238(3) 0.58649(10) 0.0263(8) Uani d 1
H H21 0.5103 0.7417 0.6111 0.032 Uiso calc 1
C C22 0.4687(3) 0.8100(3) 0.55753(11) 0.0247(8) Uani d 1
H H22 0.5014 0.8867 0.5621 0.030 Uiso calc 1
C C23 0.4150(3) 0.7837(3) 0.52171(10) 0.0223(7) Uani d 1
H H23 0.4098 0.8429 0.5018 0.027 Uiso calc 1
C C24 0.3691(3) 0.6711(3) 0.51496(9) 0.0179(7) Uani d 1
H H24 0.3322 0.6541 0.4904 0.021 Uiso calc 1
C C25 0.0812(3) 0.7888(3) 0.56353(10) 0.0212(7) Uani d 1
H H25A 0.0838 0.8444 0.5413 0.032 Uiso calc 1
H H25B 0.1578 0.7898 0.5773 0.032 Uiso calc 1
H H25C 0.0180 0.8125 0.5818 0.032 Uiso calc 1
C C26 0.0566(3) 0.6644(3) 0.54835(9) 0.0146(6) Uani d 1
H H26 0.1220 0.6434 0.5296 0.017 Uiso calc 1
C C27 -0.0585(3) 0.6444(3) 0.52736(9) 0.0130(6) Uani d 1
C C28 -0.0692(3) 0.5934(3) 0.48808(9) 0.0132(6) Uani d 1
C C29 -0.1935(3) 0.5798(3) 0.48021(9) 0.0147(6) Uani d 1
H H29 -0.2285 0.5480 0.4553 0.018 Uiso calc 1
C C30 -0.2590(3) 0.6198(3) 0.51351(9) 0.0177(7) Uani d 1
H H30 -0.3476 0.6207 0.5159 0.021 Uiso calc 1
C C31 -0.1770(3) 0.6604(3) 0.54246(9) 0.0159(7) Uani d 1
H H31 -0.1981 0.6947 0.5687 0.019 Uiso calc 1
C C32 -0.1196(3) 0.9296(3) 0.50030(10) 0.0210(7) Uani d 1
H H32 -0.0771 0.9639 0.5236 0.025 Uiso calc 1
C C33 -0.0658(3) 0.8890(3) 0.46484(10) 0.0235(8) Uani d 1
H H33 0.0213 0.8899 0.4588 0.028 Uiso calc 1
C C34 -0.1575(3) 0.8482(3) 0.43933(9) 0.0211(7) Uani d 1
H H34 -0.1463 0.8144 0.4123 0.025 Uiso calc 1
C C35 -0.2676(3) 0.8630(3) 0.45922(9) 0.0199(7) Uani d 1
H H35 -0.3477 0.8410 0.4487 0.024 Uiso calc 1
C C36 -0.2440(3) 0.9129(3) 0.49689(9) 0.0200(7) Uani d 1
H H36 -0.3046 0.9329 0.5174 0.024 Uiso calc 1
C C37 0.0177(3) 0.6142(3) 0.40879(9) 0.0144(6) Uani d 1
C C38 -0.0694(3) 0.5590(3) 0.38573(9) 0.0166(7) Uani d 1
H H38 -0.1047 0.4867 0.3943 0.020 Uiso calc 1
C C39 -0.1043(3) 0.6099(3) 0.35028(9) 0.0186(7) Uani d 1
H H39 -0.1645 0.5731 0.3349 0.022 Uiso calc 1
C C40 -0.0521(3) 0.7138(3) 0.33734(9) 0.0208(7) Uani d 1
H H40 -0.0783 0.7495 0.3135 0.025 Uiso calc 1
C C41 0.0376(3) 0.7662(3) 0.35875(10) 0.0222(7) Uani d 1
H H41 0.0748 0.8364 0.3492 0.027 Uiso calc 1
C C42 0.0741(3) 0.7164(3) 0.39440(9) 0.0181(7) Uani d 1
H H42 0.1371 0.7518 0.4089 0.022 Uiso calc 1
C C43 0.0615(3) 0.4026(3) 0.45190(9) 0.0151(6) Uani d 1
C C44 -0.0287(3) 0.3254(3) 0.46356(10) 0.0202(7) Uani d 1
H H44 -0.0985 0.3561 0.4756 0.024 Uiso calc 1
C C45 -0.0172(3) 0.2029(3) 0.45761(10) 0.0252(8) Uani d 1
H H45 -0.0790 0.1506 0.4656 0.030 Uiso calc 1
C C46 0.0841(4) 0.1580(3) 0.44007(10) 0.0246(8) Uani d 1
H H46 0.0918 0.0748 0.4361 0.030 Uiso calc 1
C C47 0.1737(3) 0.2331(3) 0.42841(9) 0.0219(8) Uani d 1
H H47 0.2431 0.2019 0.4162 0.026 Uiso calc 1
C C48 0.1627(3) 0.3538(3) 0.43439(9) 0.0198(7) Uani d 1
H H48 0.2254 0.4050 0.4264 0.024 Uiso calc 1
C C49 0.4840(4) 0.6399(4) 0.41211(16) 0.0437(11) Uani d 1
H H49A 0.4155 0.6489 0.3940 0.052 Uiso calc 1
H H49B 0.4773 0.7019 0.4327 0.052 Uiso calc 1
H HN1 0.021(3) 0.607(3) 0.6044(10) 0.014(9) Uiso d 1
H HN2 0.136(4) 0.591(3) 0.5913(11) 0.020(10) Uiso d 1
N N1 0.0665(3) 0.5811(2) 0.58352(7) 0.0139(5) Uani d 1
P P1 0.31329(7) 0.43597(7) 0.53127(2) 0.01328(16) Uani d 1
P P2 0.06254(7) 0.56433(7) 0.45811(2) 0.01388(16) Uani d 1
Cl Cl1 0.47840(9) 0.49888(9) 0.43433(3) 0.0300(2) Uani d 1
Cl Cl2 0.61642(9) 0.66107(8) 0.38571(2) 0.0270(2) Uani d 1
Fe Fe1 0.20638(4) 0.21570(4) 0.59224(2) 0.01257(9) Uani d 1
Fe Fe2 -0.15647(4) 0.75393(4) 0.49136(2) 0.01342(10) Uani d 1
Br Br1 -0.07213(3) 0.66115(3) 0.66249(2) 0.02449(9) Uani d 1

loop_
_atom_site_aniso_label
_atom_site_aniso_U_11
_atom_site_aniso_U_22
_atom_site_aniso_U_33
_atom_site_aniso_U_12
_atom_site_aniso_U_13
_atom_site_aniso_U_23
C1 0.0133(17) 0.0182(18) 0.0344(18) -0.0009(13) 0.0002(15) 0.0018(15)
C2 0.0139(16) 0.0101(15) 0.0172(13) -0.0002(12) -0.0008(12) -0.0009(12)
C3 0.0137(15) 0.0093(15) 0.0165(13) 0.0003(12) -0.0018(12) -0.0006(12)
C4 0.0129(16) 0.0090(15) 0.0151(12) -0.0034(12) -0.0002(12) -0.0026(11)
C5 0.0134(16) 0.0106(15) 0.0184(14) -0.0012(12) -0.0027(12) -0.0011(12)
C6 0.0209(17) 0.0133(16) 0.0151(13) -0.0011(13) -0.0042(12) -0.0005(12)
C7 0.0169(17) 0.0142(16) 0.0136(12) -0.0019(13) 0.0014(12) -0.0028(12)
C8 0.0223(19) 0.0150(17) 0.0270(16) -0.0029(14) -0.0110(14) -0.0044(14)
C9 0.032(2) 0.0148(17) 0.0170(14) -0.0033(14) -0.0065(14) -0.0039(12)
C10 0.0236(19) 0.0122(16) 0.0220(15) 0.0011(14) 0.0007(14) -0.0041(13)
C11 0.0249(19) 0.0087(16) 0.0248(16) 0.0001(13) -0.0044(14) 0.0026(13)
C12 0.0239(19) 0.0123(16) 0.0236(15) -0.0066(14) -0.0012(14) 0.0004(13)
C13 0.0158(16) 0.0142(16) 0.0124(12) -0.0009(13) 0.0040(12) 0.0016(12)
C14 0.0202(17) 0.0134(16) 0.0146(13) -0.0012(13) 0.0008(13) 0.0018(12)
C15 0.0173(17) 0.0217(18) 0.0192(14) -0.0012(14) 0.0019(13) 0.0032(13)
C16 0.0230(19) 0.0201(18) 0.0215(15) 0.0086(14) 0.0079(14) 0.0033(14)
C17 0.028(2) 0.0195(18) 0.0198(15) 0.0017(15) 0.0061(14) -0.0035(13)
C18 0.0191(18) 0.0196(18) 0.0168(13) -0.0024(14) 0.0008(13) -0.0009(13)
C19 0.0138(16) 0.0110(16) 0.0199(13) 0.0015(12) 0.0023(12) -0.0004(12)
C20 0.026(2) 0.0179(18) 0.0194(14) -0.0039(14) -0.0016(14) 0.0025(13)
C21 0.031(2) 0.024(2) 0.0239(16) -0.0035(16) -0.0003(15) -0.0086(15)
C22 0.026(2) 0.0141(17) 0.0345(18) -0.0043(15) 0.0063(16) -0.0048(15)
C23 0.0215(19) 0.0136(17) 0.0320(17) 0.0019(14) 0.0048(15) 0.0046(14)
C24 0.0162(17) 0.0181(17) 0.0195(14) 0.0038(14) 0.0029(13) -0.0002(13)
C25 0.0213(19) 0.0170(18) 0.0251(16) -0.0028(14) -0.0058(14) 0.0026(14)
C26 0.0139(16) 0.0143(16) 0.0154(13) 0.0001(13) 0.0000(12) -0.0003(12)
C27 0.0124(15) 0.0117(15) 0.0150(13) 0.0000(12) -0.0002(12) 0.0027(11)
C28 0.0137(16) 0.0091(15) 0.0169(13) -0.0026(12) 0.0005(12) 0.0011(12)
C29 0.0144(16) 0.0096(15) 0.0201(14) -0.0015(12) -0.0023(12) -0.0002(12)
C30 0.0122(16) 0.0151(17) 0.0259(15) -0.0023(13) 0.0003(13) 0.0049(13)
C31 0.0151(17) 0.0140(16) 0.0187(14) 0.0014(13) 0.0019(12) 0.0035(12)
C32 0.026(2) 0.0089(16) 0.0287(17) -0.0016(14) -0.0042(15) -0.0015(13)
C33 0.0218(19) 0.0140(17) 0.0347(18) -0.0017(14) 0.0061(15) 0.0057(15)
C34 0.030(2) 0.0162(18) 0.0171(14) 0.0043(15) 0.0030(14) 0.0036(13)
C35 0.0238(19) 0.0151(17) 0.0209(14) 0.0055(14) -0.0052(14) 0.0015(13)
C36 0.027(2) 0.0114(16) 0.0213(15) 0.0050(14) 0.0010(14) -0.0005(13)
C37 0.0144(16) 0.0114(15) 0.0173(13) 0.0019(12) 0.0027(12) 0.0013(12)
C38 0.0167(17) 0.0135(16) 0.0196(14) -0.0006(13) 0.0053(13) 0.0025(13)
C39 0.0139(17) 0.0232(18) 0.0186(14) 0.0004(14) 0.0029(12) 0.0014(13)
C40 0.0231(19) 0.0234(19) 0.0157(13) 0.0062(15) 0.0059(13) 0.0032(13)
C41 0.0239(19) 0.0170(18) 0.0256(16) -0.0029(15) 0.0098(14) 0.0036(14)
C42 0.0153(17) 0.0172(17) 0.0218(15) -0.0009(14) 0.0025(13) -0.0022(13)
C43 0.0180(17) 0.0108(16) 0.0165(13) 0.0003(13) -0.0059(12) -0.0016(12)
C44 0.0187(18) 0.0175(18) 0.0245(15) 0.0019(14) -0.0025(14) 0.0040(14)
C45 0.032(2) 0.0130(17) 0.0310(17) -0.0080(15) -0.0105(16) 0.0059(15)
C46 0.038(2) 0.0128(17) 0.0227(16) 0.0040(15) -0.0113(16) -0.0026(14)
C47 0.029(2) 0.0181(18) 0.0185(14) 0.0077(15) -0.0044(14) -0.0031(13)
C48 0.0231(19) 0.0166(18) 0.0197(14) 0.0013(14) -0.0003(14) 0.0000(13)
C49 0.037(3) 0.021(2) 0.074(3) 0.0029(18) 0.023(2) 0.008(2)
N1 0.0150(15) 0.0117(13) 0.0150(12) 0.0027(11) -0.0011(11) -0.0007(10)
P1 0.0145(4) 0.0123(4) 0.0131(3) -0.0007(3) -0.0008(3) 0.0002(3)
P2 0.0132(4) 0.0113(4) 0.0172(3) -0.0007(3) -0.0011(3) -0.0013(3)
Cl1 0.0394(6) 0.0249(5) 0.0257(4) -0.0043(4) 0.0090(4) 0.0017(4)
Cl2 0.0363(6) 0.0189(4) 0.0258(4) -0.0014(4) 0.0093(4) -0.0004(3)
Fe1 0.0143(2) 0.0102(2) 0.01322(17) -0.00054(18) -0.00217(17) 0.00136(17)
Fe2 0.0141(2) 0.0099(2) 0.01633(19) 0.00013(18) -0.00018(18) 0.00051(17)
Br1 0.02010(19) 0.0307(2) 0.02272(15) -0.00139(16) 0.00429(14) -0.00784(15)

loop_
_atom_type_symbol
_atom_type_description
_atom_type_scat_dispersion_real
_atom_type_scat_dispersion_imag
_atom_type_scat_source
C C 0.0033 0.0016 'International Tables Vol C Tables 4.2.6.8 and 6.1.1.4'
H H 0.0000 0.0000 'International Tables Vol C Tables 4.2.6.8 and 6.1.1.4'
N N 0.0061 0.0033 'International Tables Vol C Tables 4.2.6.8 and 6.1.1.4'
P P 0.1023 0.0942 'International Tables Vol C Tables 4.2.6.8 and 6.1.1.4'
Cl Cl 0.1484 0.1585 'International Tables Vol C Tables 4.2.6.8 and 6.1.1.4'
Fe Fe 0.3463 0.8444 'International Tables Vol C Tables 4.2.6.8 and 6.1.1.4'
Br Br -0.2901 2.4595 'International Tables Vol C Tables 4.2.6.8 and 6.1.1.4'

loop_
_geom_angle_atom_site_label_1
_geom_angle_atom_site_label_2
_geom_angle_atom_site_label_3
_geom_angle
C2 C1 H1A 109.5
C2 C1 H1B 109.5
H1A C1 H1B 109.5
C2 C1 H1C 109.5
H1A C1 H1C 109.5
H1B C1 H1C 109.5
C3 C2 C1 114.7(3)
C3 C2 N1 107.3(2)
C1 C2 N1 109.3(3)
C3 C2 H2 108.5
C1 C2 H2 108.5
N1 C2 H2 108.5
C7 C3 C4 107.7(3)
C7 C3 C2 127.5(3)
C4 C3 C2 124.6(3)
C7 C3 Fe1 70.33(17)
C4 C3 Fe1 70.09(17)
C2 C3 Fe1 129.0(2)
C5 C4 C3 107.1(3)
C5 C4 P1 130.1(2)
C3 C4 P1 122.8(2)
C5 C4 Fe1 69.62(18)
C3 C4 Fe1 68.32(17)
P1 C4 Fe1 126.02(15)
C6 C5 C4 108.5(3)
C6 C5 Fe1 69.96(18)
C4 C5 Fe1 69.37(17)
C6 C5 H5 125.8
C4 C5 H5 125.8
Fe1 C5 H5 125.8
C7 C6 C5 108.7(3)
C7 C6 Fe1 69.68(17)
C5 C6 Fe1 69.50(17)
C7 C6 H6 125.6
C5 C6 H6 125.6
Fe1 C6 H6 125.6
C6 C7 C3 107.9(3)
C6 C7 Fe1 70.01(18)
C3 C7 Fe1 68.18(16)
C6 C7 H7 126.0
C3 C7 H7 126.0
Fe1 C7 H7 126.0
C9 C8 C12 108.4(3)
C9 C8 Fe1 69.90(19)
C12 C8 Fe1 69.41(19)
C9 C8 H8 125.8
C12 C8 H8 125.8
Fe1 C8 H8 125.8
C8 C9 C10 107.8(3)
C8 C9 Fe1 69.76(19)
C10 C9 Fe1 69.80(18)
C8 C9 H9 126.1
C10 C9 H9 126.1
Fe1 C9 H9 126.1
C11 C10 C9 108.0(3)
C11 C10 Fe1 69.42(19)
C9 C10 Fe1 69.58(19)
C11 C10 H10 126.0
C9 C10 H10 126.0
Fe1 C10 H10 126.0
C10 C11 C12 108.0(3)
C10 C11 Fe1 70.14(19)
C12 C11 Fe1 69.49(19)
C10 C11 H11 126.0
C12 C11 H11 126.0
Fe1 C11 H11 126.0
C8 C12 C11 107.8(3)
C8 C12 Fe1 70.0(2)
C11 C12 Fe1 69.77(18)
C8 C12 H12 126.1
C11 C12 H12 126.1
Fe1 C12 H12 126.1
C18 C13 C14 118.3(3)
C18 C13 P1 116.7(2)
C14 C13 P1 124.9(2)
C15 C14 C13 120.3(3)
C15 C14 H14 119.8
C13 C14 H14 119.8
C16 C15 C14 120.4(3)
C16 C15 H15 119.8
C14 C15 H15 119.8
C17 C16 C15 120.2(3)
C17 C16 H16 119.9
C15 C16 H16 119.9
C16 C17 C18 119.7(3)
C16 C17 H17 120.1
C18 C17 H17 120.1
C17 C18 C13 121.1(3)
C17 C18 H18 119.4
C13 C18 H18 119.4
C20 C19 C24 117.7(3)
C20 C19 P1 125.3(3)
C24 C19 P1 117.0(2)
C21 C20 C19 121.2(3)
C21 C20 H20 119.4
C19 C20 H20 119.4
C22 C21 C20 120.5(3)
C22 C21 H21 119.8
C20 C21 H21 119.8
C21 C22 C23 119.5(3)
C21 C22 H22 120.2
C23 C22 H22 120.2
C24 C23 C22 120.1(3)
C24 C23 H23 120.0
C22 C23 H23 120.0
C23 C24 C19 121.0(3)
C23 C24 H24 119.5
C19 C24 H24 119.5
C26 C25 H25A 109.5
C26 C25 H25B 109.5
H25A C25 H25B 109.5
C26 C25 H25C 109.5
H25A C25 H25C 109.5
H25B C25 H25C 109.5
C27 C26 C25 117.3(3)
C27 C26 N1 110.1(3)
C25 C26 N1 106.8(2)
C27 C26 H26 107.4
C25 C26 H26 107.4
N1 C26 H26 107.4
C31 C27 C28 107.4(3)
C31 C27 C26 127.8(3)
C28 C27 C26 124.6(3)
C31 C27 Fe2 68.90(17)
C28 C27 Fe2 69.37(17)
C26 C27 Fe2 131.1(2)
C29 C28 C27 107.1(3)
C29 C28 P2 132.0(2)
C27 C28 P2 120.9(2)
C29 C28 Fe2 68.79(18)
C27 C28 Fe2 69.17(17)
P2 C28 Fe2 125.03(16)
C30 C29 C28 108.9(3)
C30 C29 Fe2 69.77(18)
C28 C29 Fe2 70.31(18)
C30 C29 H29 125.5
C28 C29 H29 125.5
Fe2 C29 H29 125.5
C29 C30 C31 108.3(3)
C29 C30 Fe2 69.43(18)
C31 C30 Fe2 69.57(18)
C29 C30 H30 125.8
C31 C30 H30 125.8
Fe2 C30 H30 125.8
C30 C31 C27 108.3(3)
C30 C31 Fe2 69.65(18)
C27 C31 Fe2 69.96(17)
C30 C31 H31 125.8
C27 C31 H31 125.8
Fe2 C31 H31 125.8
C36 C32 C33 108.0(3)
C36 C32 Fe2 70.07(19)
C33 C32 Fe2 69.54(19)
C36 C32 H32 126.0
C33 C32 H32 126.0
Fe2 C32 H32 126.0
C32 C33 C34 108.0(3)
C32 C33 Fe2 69.66(19)
C34 C33 Fe2 70.47(19)
C32 C33 H33 126.0
C34 C33 H33 126.0
Fe2 C33 H33 126.0
C35 C34 C33 107.8(3)
C35 C34 Fe2 70.00(18)
C33 C34 Fe2 68.92(19)
C35 C34 H34 126.1
C33 C34 H34 126.1
Fe2 C34 H34 126.1
C34 C35 C36 108.1(3)
C34 C35 Fe2 69.70(19)
C36 C35 Fe2 69.25(18)
C34 C35 H35 126.0
C36 C35 H35 126.0
Fe2 C35 H35 126.0
C32 C36 C35 108.1(3)
C32 C36 Fe2 69.42(19)
C35 C36 Fe2 70.32(18)
C32 C36 H36 126.0
C35 C36 H36 126.0
Fe2 C36 H36 126.0
C38 C37 C42 119.1(3)
C38 C37 P2 124.5(2)
C42 C37 P2 116.4(2)
C39 C38 C37 119.9(3)
C39 C38 H38 120.0
C37 C38 H38 120.0
C40 C39 C38 120.3(3)
C40 C39 H39 119.8
C38 C39 H39 119.8
C41 C40 C39 120.4(3)
C41 C40 H40 119.8
C39 C40 H40 119.8
C40 C41 C42 120.2(3)
C40 C41 H41 119.9
C42 C41 H41 119.9
C41 C42 C37 119.9(3)
C41 C42 H42 120.0
C37 C42 H42 120.0
C44 C43 C48 118.0(3)
C44 C43 P2 126.2(3)
C48 C43 P2 115.8(3)
C43 C44 C45 120.4(3)
C43 C44 H44 119.8
C45 C44 H44 119.8
C46 C45 C44 119.9(3)
C46 C45 H45 120.0
C44 C45 H45 120.0
C47 C46 C45 120.3(3)
C47 C46 H46 119.8
C45 C46 H46 119.8
C46 C47 C48 119.8(4)
C46 C47 H47 120.1
C48 C47 H47 120.1
C47 C48 C43 121.6(3)
C47 C48 H48 119.2
C43 C48 H48 119.2
Cl2 C49 Cl1 111.8(2)
Cl2 C49 H49A 109.2
Cl1 C49 H49A 109.2
Cl2 C49 H49B 109.2
Cl1 C49 H49B 109.2
H49A C49 H49B 107.9
C26 N1 C2 117.5(2)
C26 N1 HN1 112(2)
C2 N1 HN1 113(2)
C26 N1 HN2 104(3)
C2 N1 HN2 106(3)
HN1 N1 HN2 103(3)
C4 P1 C13 102.08(14)
C4 P1 C19 100.99(14)
C13 P1 C19 102.68(14)
C28 P2 C43 103.69(15)
C28 P2 C37 103.33(14)
C43 P2 C37 101.34(14)
C3 Fe1 C12 128.57(14)
C3 Fe1 C4 41.59(12)
C12 Fe1 C4 168.69(13)
C3 Fe1 C11 166.34(13)
C12 Fe1 C11 40.74(14)
C4 Fe1 C11 150.05(13)
C3 Fe1 C5 69.36(13)
C12 Fe1 C5 148.54(13)
C4 Fe1 C5 41.02(12)
C11 Fe1 C5 115.89(13)
C3 Fe1 C7 41.49(12)
C12 Fe1 C7 106.61(13)
C4 Fe1 C7 69.37(12)
C11 Fe1 C7 126.83(13)
C5 Fe1 C7 68.45(13)
C3 Fe1 C8 109.07(13)
C12 Fe1 C8 40.54(13)
C4 Fe1 C8 131.05(13)
C11 Fe1 C8 68.17(14)
C5 Fe1 C8 169.44(13)
C7 Fe1 C8 117.77(14)
C3 Fe1 C9 118.93(13)
C12 Fe1 C9 68.27(14)
C4 Fe1 C9 109.98(13)
C11 Fe1 C9 68.29(13)
C5 Fe1 C9 130.53(14)
C7 Fe1 C9 151.94(14)
C8 Fe1 C9 40.34(14)
C3 Fe1 C6 69.05(12)
C12 Fe1 C6 115.44(13)
C4 Fe1 C6 68.83(12)
C11 Fe1 C6 106.15(13)
C5 Fe1 C6 40.54(12)
C7 Fe1 C6 40.32(13)
C8 Fe1 C6 149.55(14)
C9 Fe1 C6 167.46(14)
C3 Fe1 C10 152.29(13)
C12 Fe1 C10 68.23(14)
C4 Fe1 C10 118.27(13)
C11 Fe1 C10 40.44(13)
C5 Fe1 C10 108.27(14)
C7 Fe1 C10 165.26(13)
C8 Fe1 C10 67.96(15)
C9 Fe1 C10 40.62(13)
C6 Fe1 C10 128.06(14)
C29 Fe2 C33 137.41(13)
C29 Fe2 C32 177.84(13)
C33 Fe2 C32 40.80(13)
C29 Fe2 C31 68.86(13)
C33 Fe2 C31 144.63(14)
C32 Fe2 C31 113.29(13)
C29 Fe2 C30 40.80(13)
C33 Fe2 C30 174.39(14)
C32 Fe2 C30 140.80(14)
C31 Fe2 C30 40.78(13)
C29 Fe2 C36 139.24(14)
C33 Fe2 C36 68.33(14)
C32 Fe2 C36 40.51(14)
C31 Fe2 C36 108.50(13)
C30 Fe2 C36 109.85(14)
C29 Fe2 C27 69.13(12)
C33 Fe2 C27 116.16(14)
C32 Fe2 C27 112.51(13)
C31 Fe2 C27 41.14(12)
C30 Fe2 C27 68.97(13)
C36 Fe2 C27 136.55(13)
C29 Fe2 C28 40.91(12)
C33 Fe2 C28 113.02(14)
C32 Fe2 C28 139.47(13)
C31 Fe2 C28 69.39(12)
C30 Fe2 C28 68.98(13)
C36 Fe2 C28 177.83(12)
C27 Fe2 C28 41.46(12)
C29 Fe2 C34 109.54(13)
C33 Fe2 C34 40.61(14)
C32 Fe2 C34 68.31(13)
C31 Fe2 C34 173.18(14)
C30 Fe2 C34 133.84(14)
C36 Fe2 C34 68.09(13)
C27 Fe2 C34 145.19(13)
C28 Fe2 C34 114.07(13)
C29 Fe2 C35 110.46(13)
C33 Fe2 C35 68.08(15)
C32 Fe2 C35 68.05(14)
C31 Fe2 C35 133.38(14)
C30 Fe2 C35 106.95(14)
C36 Fe2 C35 40.43(12)
C27 Fe2 C35 174.50(13)
C28 Fe2 C35 141.44(13)
C34 Fe2 C35 40.30(13)

loop_
_geom_bond_atom_site_label_1
_geom_bond_atom_site_label_2
_geom_bond_distance
C1 C2 1.521(4)
C1 H1A 0.9800
C1 H1B 0.9800
C1 H1C 0.9800
C2 C3 1.488(4)
C2 N1 1.525(4)
C2 H2 1.0000
C3 C7 1.443(4)
C3 C4 1.445(4)
C3 Fe1 2.022(3)
C4 C5 1.435(4)
C4 P1 1.818(3)
C4 Fe1 2.046(3)
C5 C6 1.422(4)
C5 Fe1 2.049(3)
C5 H5 1.0000
C6 C7 1.415(5)
C6 Fe1 2.055(3)
C6 H6 1.0000
C7 Fe1 2.051(3)
C7 H7 1.0000
C8 C9 1.416(5)
C8 C12 1.420(5)
C8 Fe1 2.053(3)
C8 H8 1.0000
C9 C10 1.427(5)
C9 Fe1 2.055(3)
C9 H9 1.0000
C10 C11 1.419(5)
C10 Fe1 2.058(3)
C10 H10 1.0000
C11 C12 1.425(5)
C11 Fe1 2.048(3)
C11 H11 1.0000
C12 Fe1 2.045(3)
C12 H12 1.0000
C13 C18 1.396(4)
C13 C14 1.397(4)
C13 P1 1.837(3)
C14 C15 1.393(5)
C14 H14 0.9500
C15 C16 1.380(5)
C15 H15 0.9500
C16 C17 1.379(5)
C16 H16 0.9500
C17 C18 1.390(5)
C17 H17 0.9500
C18 H18 0.9500
C19 C20 1.394(4)
C19 C24 1.405(4)
C19 P1 1.838(3)
C20 C21 1.384(5)
C20 H20 0.9500
C21 C22 1.382(5)
C21 H21 0.9500
C22 C23 1.389(5)
C22 H22 0.9500
C23 C24 1.386(5)
C23 H23 0.9500
C24 H24 0.9500
C25 C26 1.516(4)
C25 H25A 0.9800
C25 H25B 0.9800
C25 H25C 0.9800
C26 C27 1.494(4)
C26 N1 1.521(4)
C26 H26 1.0000
C27 C31 1.439(4)
C27 C28 1.456(4)
C27 Fe2 2.055(3)
C28 C29 1.431(4)
C28 P2 1.826(3)
C28 Fe2 2.058(3)
C29 C30 1.422(4)
C29 Fe2 2.038(3)
C29 H29 1.0000
C30 C31 1.423(5)
C30 Fe2 2.042(3)
C30 H30 1.0000
C31 Fe2 2.041(3)
C31 H31 1.0000
C32 C36 1.416(5)
C32 C33 1.422(5)
C32 Fe2 2.041(3)
C32 H32 1.0000
C33 C34 1.423(5)
C33 Fe2 2.039(3)
C33 H33 1.0000
C34 C35 1.421(5)
C34 Fe2 2.060(3)
C34 H34 1.0000
C35 C36 1.421(4)
C35 Fe2 2.064(3)
C35 H35 1.0000
C36 Fe2 2.050(3)
C36 H36 1.0000
C37 C38 1.399(5)
C37 C42 1.401(4)
C37 P2 1.836(3)
C38 C39 1.389(4)
C38 H38 0.9500
C39 C40 1.380(5)
C39 H39 0.9500
C40 C41 1.376(5)
C40 H40 0.9500
C41 C42 1.394(5)
C41 H41 0.9500
C42 H42 0.9500
C43 C44 1.393(5)
C43 C48 1.396(5)
C43 P2 1.831(3)
C44 C45 1.398(5)
C44 H44 0.9500
C45 C46 1.381(5)
C45 H45 0.9500
C46 C47 1.373(5)
C46 H46 0.9500
C47 C48 1.378(5)
C47 H47 0.9500
C48 H48 0.9500
C49 Cl2 1.754(4)
C49 Cl1 1.758(4)
C49 H49A 0.9900
C49 H49B 0.9900
N1 HN1 0.92(4)
N1 HN2 0.83(4)

loop_
_geom_hbond_atom_site_label_D
_geom_hbond_atom_site_label_H
_geom_hbond_atom_site_label_A
_geom_hbond_distance_DH
_geom_hbond_distance_HA
_geom_hbond_distance_DA
_geom_hbond_angle_DHA
N1 HN1 Br1 0.92(4) 2.32(4) 3.228(3) 172(3)

_cod_database_fobs_code 2242011
